data_4119611
loop_
_publ_author_name
'Michael P. Stewart'
'Ming-Hsun Ho'
'Stefan Wiese'
'Mary Lou Lindstrom'
'Colleen E. Thogerson'
'Simone Raugei'
'R. Morris Bullock'
'Monte L. Helm'

_publ_section_title
;
 High Catalytic Rates for Hydrogen Production Using Nickel
 Electrocatalysts with Seven-Membered Cyclic Diphosphine Ligands
 Containing One Pendant Amine
;
_journal_name_full 'Journal of the American Chemical Society'
_journal_page_first 6033
_journal_page_last 6046
_journal_paper_doi 10.1021/ja400181a
_journal_volume 135
_journal_year 2013
_chemical_formula_moiety 'C44 H44 Cl2 N2 Ni P4, 2(B F4), 2(C2 H3 N)'
_chemical_formula_sum 'C48 H50 B2 Cl2 F8 N4 Ni P4'
_chemical_formula_weight 1110.03
_chemical_name_common '[Ni(7PPh2NPhCl)2](BF4)2'
_space_group_IT_number 2
_symmetry_cell_setting triclinic
_symmetry_space_group_name_Hall '-P 1'
_symmetry_space_group_name_H-M 'P -1'
_atom_sites_solution_hydrogens geom
_atom_sites_solution_primary direct
_atom_sites_solution_secondary difmap
_audit_creation_method SHELXL-97
_cell_angle_alpha 105.536(2)
_cell_angle_beta 91.338(2)
_cell_angle_gamma 117.297(2)
_cell_formula_units_Z 1
_cell_length_a 10.3125(3)
_cell_length_b 10.7683(3)
_cell_length_c 13.0776(6)
_cell_measurement_reflns_used 9910
_cell_measurement_temperature 173(2)
_cell_measurement_theta_max 31.96
_cell_measurement_theta_min 2.24
_cell_volume 1225.11(8)
_computing_cell_refinement 'Bruker SAINT'
_computing_data_collection 'Bruker APEX2'
_computing_data_reduction 'Bruker SAINT'
_computing_molecular_graphics 'Bruker SHELXTL'
_computing_publication_material 'Bruker SHELXTL'
_computing_structure_refinement 'SHELXL-97 (Sheldrick, 2008)'
_computing_structure_solution 'SHELXS-97 (Sheldrick, 2008)'
_diffrn_ambient_temperature 173(2)
_diffrn_measured_fraction_theta_full 0.995
_diffrn_measured_fraction_theta_max 0.995
_diffrn_measurement_device_type 'Bruker APEX-II CCD'
_diffrn_measurement_method '\f and \w scans'
_diffrn_radiation_monochromator graphite
_diffrn_radiation_source 'fine-focus sealed tube'
_diffrn_radiation_type MoK\a
_diffrn_radiation_wavelength 0.71073
_diffrn_reflns_av_R_equivalents 0.0316
_diffrn_reflns_av_sigmaI/netI 0.0381
_diffrn_reflns_limit_h_max 14
_diffrn_reflns_limit_h_min -14
_diffrn_reflns_limit_k_max 15
_diffrn_reflns_limit_k_min -15
_diffrn_reflns_limit_l_max 16
_diffrn_reflns_limit_l_min -18
_diffrn_reflns_number 29941
_diffrn_reflns_theta_full 30.51
_diffrn_reflns_theta_max 30.51
_diffrn_reflns_theta_min 2.24
_exptl_absorpt_coefficient_mu 0.706
_exptl_absorpt_correction_T_max 0.9327
_exptl_absorpt_correction_T_min 0.8488
_exptl_absorpt_correction_type multi-scan
_exptl_absorpt_process_details 'SADABS; (Sheldrick, 2006)'
_exptl_crystal_colour orange
_exptl_crystal_density_diffrn 1.505
_exptl_crystal_description block
_exptl_crystal_F_000 570
_exptl_crystal_size_max 0.24
_exptl_crystal_size_mid 0.23
_exptl_crystal_size_min 0.10
_refine_diff_density_max 1.032
_refine_diff_density_min -0.349
_refine_diff_density_rms 0.074
_refine_ls_extinction_method none
_refine_ls_goodness_of_fit_ref 1.058
_refine_ls_hydrogen_treatment constr
_refine_ls_matrix_type full
_refine_ls_number_parameters 314
_refine_ls_number_reflns 7453
_refine_ls_number_restraints 0
_refine_ls_restrained_S_all 1.058
_refine_ls_R_factor_all 0.0618
_refine_ls_R_factor_gt 0.0444
_refine_ls_shift/su_max 0.000
_refine_ls_shift/su_mean 0.000
_refine_ls_structure_factor_coef Fsqd
_refine_ls_weighting_details 'calc w=1/[\s^2^(Fo^2^)+(0.0574P)^2^+1.0541P] where P=(Fo^2^+2Fc^2^)/3'
_refine_ls_weighting_scheme calc
_refine_ls_wR_factor_gt 0.1221
_refine_ls_wR_factor_ref 0.1304
_reflns_number_gt 5756
_reflns_number_total 7453
_reflns_threshold_expression >2sigma(I)
_cod_data_source_file ja400181a_si_002_4.cif
_cod_data_source_block helm084
_cod_original_cell_volume 1225.11(7)
_cod_original_sg_symbol_Hall -P1
_cod_database_code 4119611

loop_
_symmetry_equiv_pos_as_xyz
'x, y, z'
'-x, -y, -z'

loop_
_atom_site_label
_atom_site_type_symbol
_atom_site_fract_x
_atom_site_fract_y
_atom_site_fract_z
_atom_site_U_iso_or_equiv
_atom_site_adp_type
_atom_site_occupancy
_atom_site_symmetry_multiplicity
_atom_site_calc_flag
_atom_site_refinement_flags
Ni1 Ni 0.0000 0.5000 0.5000 0.02125(10) Uani 1 2 d S
P1 P -0.10567(6) 0.64000(5) 0.55033(4) 0.02164(12) Uani 1 1 d .
P2 P 0.08290(6) 0.50525(6) 0.65965(4) 0.02249(12) Uani 1 1 d .
Cl1 Cl 0.68656(8) 0.90009(8) 0.63287(7) 0.0547(2) Uani 1 1 d .
N1 N 0.1037(2) 0.79309(19) 0.43936(14) 0.0261(4) Uani 1 1 d .
C1 C -0.2840(2) 0.5480(3) 0.45956(18) 0.0285(4) Uani 1 1 d .
H1A H -0.3600 0.4734 0.4871 0.034 Uiso 1 1 calc R
H1B H -0.3159 0.6211 0.4570 0.034 Uiso 1 1 calc R
C2 C 0.0017(2) 0.8092(2) 0.50819(17) 0.0267(4) Uani 1 1 d .
H2A H -0.0684 0.8273 0.4696 0.032 Uiso 1 1 calc R
H2B H 0.0572 0.8955 0.5732 0.032 Uiso 1 1 calc R
C3 C 0.2699(2) 0.5265(2) 0.65382(17) 0.0271(4) Uani 1 1 d .
H3A H 0.3432 0.6326 0.6764 0.033 Uiso 1 1 calc R
H3B H 0.2926 0.4830 0.7049 0.033 Uiso 1 1 calc R
C4 C -0.0309(3) 0.3133(2) 0.66623(17) 0.0274(4) Uani 1 1 d .
H4A H 0.0340 0.2854 0.7004 0.033 Uiso 1 1 calc R
H4B H -0.1067 0.3112 0.7119 0.033 Uiso 1 1 calc R
C5 C 0.2374(2) 0.8106(2) 0.48620(17) 0.0263(4) Uani 1 1 d .
C6 C 0.3186(3) 0.7530(3) 0.4258(2) 0.0338(5) Uani 1 1 d .
H6 H 0.2781 0.6922 0.3532 0.041 Uiso 1 1 calc R
C7 C 0.4574(3) 0.7834(3) 0.4703(2) 0.0398(6) Uani 1 1 d .
H7 H 0.5124 0.7459 0.4275 0.048 Uiso 1 1 calc R
C8 C 0.5155(3) 0.8677(3) 0.5761(2) 0.0366(5) Uani 1 1 d .
C9 C 0.4388(3) 0.9257(3) 0.6370(2) 0.0403(6) Uani 1 1 d .
H9 H 0.4804 0.9856 0.7097 0.048 Uiso 1 1 calc R
C10 C 0.3007(3) 0.8975(3) 0.5933(2) 0.0369(5) Uani 1 1 d .
H10 H 0.2482 0.9378 0.6367 0.044 Uiso 1 1 calc R
C11 C -0.1450(2) 0.7010(2) 0.68284(17) 0.0248(4) Uani 1 1 d .
C12 C -0.0474(3) 0.8392(2) 0.75471(18) 0.0285(4) Uani 1 1 d .
H12 H 0.0425 0.9008 0.7351 0.034 Uiso 1 1 calc R
C13 C -0.0814(3) 0.8870(3) 0.85463(19) 0.0346(5) Uani 1 1 d .
H13 H -0.0152 0.9821 0.9027 0.042 Uiso 1 1 calc R
C14 C -0.2098(3) 0.7982(3) 0.8849(2) 0.0385(6) Uani 1 1 d .
H14 H -0.2321 0.8317 0.9536 0.046 Uiso 1 1 calc R
C15 C -0.3070(3) 0.6591(3) 0.8145(2) 0.0384(6) Uani 1 1 d .
H15 H -0.3954 0.5971 0.8354 0.046 Uiso 1 1 calc R
C16 C -0.2751(3) 0.6111(3) 0.71395(19) 0.0320(5) Uani 1 1 d .
H16 H -0.3421 0.5165 0.6659 0.038 Uiso 1 1 calc R
C17 C 0.1056(3) 0.6293(2) 0.79230(17) 0.0284(4) Uani 1 1 d .
C18 C 0.2285(3) 0.7701(3) 0.8267(2) 0.0399(6) Uani 1 1 d .
H18 H 0.2959 0.8022 0.7792 0.048 Uiso 1 1 calc R
C19 C 0.2523(4) 0.8629(3) 0.9298(2) 0.0485(7) Uani 1 1 d .
H19 H 0.3361 0.9584 0.9526 0.058 Uiso 1 1 calc R
C20 C 0.1568(4) 0.8188(3) 0.9991(2) 0.0507(8) Uani 1 1 d .
H20 H 0.1756 0.8823 1.0704 0.061 Uiso 1 1 calc R
C21 C 0.0329(4) 0.6817(3) 0.9654(2) 0.0498(7) Uani 1 1 d .
H21 H -0.0351 0.6520 1.0130 0.060 Uiso 1 1 calc R
C22 C 0.0069(3) 0.5867(3) 0.8620(2) 0.0382(5) Uani 1 1 d .
H22 H -0.0787 0.4924 0.8393 0.046 Uiso 1 1 calc R
B1 B 0.2661(3) 0.2309(3) 0.7821(2) 0.0364(6) Uani 1 1 d .
F1 F 0.2919(2) 0.13898(18) 0.82421(15) 0.0543(4) Uani 1 1 d .
F2 F 0.3969(2) 0.3464(2) 0.7773(2) 0.0841(7) Uani 1 1 d .
F3 F 0.1848(2) 0.1543(2) 0.67970(13) 0.0594(5) Uani 1 1 d .
F4 F 0.1892(3) 0.2880(3) 0.84463(17) 0.0863(8) Uani 1 1 d .
C1S C 0.6407(3) 0.3109(3) 0.9054(2) 0.0432(6) Uani 1 1 d .
C2S C 0.5863(4) 0.3610(4) 1.0010(2) 0.0602(9) Uani 1 1 d .
H2S1 H 0.4885 0.3491 0.9798 0.090 Uiso 1 1 calc R
H2S2 H 0.6552 0.4650 1.0387 0.090 Uiso 1 1 calc R
H2S3 H 0.5788 0.3026 1.0488 0.090 Uiso 1 1 calc R
N1S N 0.6844(3) 0.2710(4) 0.8325(2) 0.0586(7) Uani 1 1 d .

loop_
_atom_site_aniso_label
_atom_site_aniso_U_11
_atom_site_aniso_U_22
_atom_site_aniso_U_33
_atom_site_aniso_U_23
_atom_site_aniso_U_13
_atom_site_aniso_U_12
Ni1 0.02704(19) 0.01915(17) 0.01978(18) 0.00452(13) 0.00154(13) 0.01390(14)
P1 0.0251(2) 0.0194(2) 0.0223(2) 0.00593(18) 0.00367(19) 0.0126(2)
P2 0.0265(3) 0.0201(2) 0.0206(2) 0.00518(18) 0.00119(19) 0.0119(2)
Cl1 0.0376(3) 0.0479(4) 0.0796(5) 0.0301(4) -0.0037(3) 0.0165(3)
N1 0.0299(9) 0.0208(8) 0.0256(9) 0.0067(7) 0.0061(7) 0.0110(7)
C1 0.0263(10) 0.0323(11) 0.0289(10) 0.0083(9) 0.0018(8) 0.0167(9)
C2 0.0337(11) 0.0208(9) 0.0281(10) 0.0083(8) 0.0067(8) 0.0148(8)
C3 0.0257(10) 0.0259(10) 0.0280(10) 0.0059(8) -0.0001(8) 0.0127(8)
C4 0.0319(11) 0.0230(9) 0.0247(10) 0.0084(8) 0.0035(8) 0.0108(8)
C5 0.0285(10) 0.0166(9) 0.0289(10) 0.0086(7) 0.0060(8) 0.0062(8)
C6 0.0377(12) 0.0335(12) 0.0315(11) 0.0093(9) 0.0069(9) 0.0185(10)
C7 0.0377(13) 0.0394(13) 0.0483(15) 0.0171(11) 0.0113(11) 0.0215(11)
C8 0.0308(11) 0.0260(11) 0.0538(15) 0.0216(10) 0.0044(10) 0.0094(9)
C9 0.0379(13) 0.0301(12) 0.0379(13) 0.0049(10) -0.0024(10) 0.0079(10)
C10 0.0344(12) 0.0322(12) 0.0335(12) 0.0002(9) 0.0021(10) 0.0130(10)
C11 0.0304(10) 0.0255(10) 0.0237(9) 0.0074(8) 0.0045(8) 0.0179(8)
C12 0.0308(11) 0.0279(10) 0.0275(10) 0.0071(8) 0.0052(8) 0.0155(9)
C13 0.0408(13) 0.0327(12) 0.0270(11) 0.0024(9) 0.0030(9) 0.0188(10)
C14 0.0470(14) 0.0412(13) 0.0268(11) 0.0059(10) 0.0115(10) 0.0233(12)
C15 0.0410(13) 0.0398(13) 0.0352(13) 0.0135(10) 0.0159(10) 0.0189(11)
C16 0.0378(12) 0.0278(11) 0.0302(11) 0.0075(9) 0.0090(9) 0.0163(9)
C17 0.0387(12) 0.0279(10) 0.0213(9) 0.0041(8) -0.0009(8) 0.0205(9)
C18 0.0448(14) 0.0299(12) 0.0372(13) 0.0022(10) 0.0018(11) 0.0164(11)
C19 0.0554(17) 0.0327(13) 0.0435(15) -0.0090(11) -0.0102(13) 0.0221(12)
C20 0.079(2) 0.0512(17) 0.0277(12) -0.0045(11) -0.0073(13) 0.0462(17)
C21 0.080(2) 0.0543(17) 0.0299(13) 0.0116(12) 0.0175(13) 0.0446(17)
C22 0.0512(15) 0.0326(12) 0.0311(12) 0.0075(9) 0.0088(11) 0.0217(11)
B1 0.0379(14) 0.0277(12) 0.0372(14) 0.0037(10) -0.0043(11) 0.0147(11)
F1 0.0594(10) 0.0405(9) 0.0585(10) 0.0203(8) -0.0103(8) 0.0188(8)
F2 0.0550(12) 0.0524(12) 0.135(2) 0.0514(13) -0.0047(13) 0.0073(10)
F3 0.0883(14) 0.0499(10) 0.0393(9) -0.0055(7) -0.0179(9) 0.0444(10)
F4 0.1111(19) 0.114(2) 0.0522(12) -0.0009(12) 0.0123(12) 0.0838(17)
C1S 0.0387(13) 0.0491(15) 0.0368(13) 0.0119(11) 0.0021(11) 0.0183(12)
C2S 0.064(2) 0.072(2) 0.0398(16) -0.0008(15) 0.0020(14) 0.0400(18)
N1S 0.0511(15) 0.081(2) 0.0402(14) 0.0167(13) 0.0102(11) 0.0302(15)

loop_
_atom_type_symbol
_atom_type_description
_atom_type_scat_dispersion_real
_atom_type_scat_dispersion_imag
_atom_type_scat_source
C C 0.0033 0.0016 'International Tables Vol C Tables 4.2.6.8 and 6.1.1.4'
H H 0.0000 0.0000 'International Tables Vol C Tables 4.2.6.8 and 6.1.1.4'
B B 0.0013 0.0007 'International Tables Vol C Tables 4.2.6.8 and 6.1.1.4'
N N 0.0061 0.0033 'International Tables Vol C Tables 4.2.6.8 and 6.1.1.4'
F F 0.0171 0.0103 'International Tables Vol C Tables 4.2.6.8 and 6.1.1.4'
P P 0.1023 0.0942 'International Tables Vol C Tables 4.2.6.8 and 6.1.1.4'
Cl Cl 0.1484 0.1585 'International Tables Vol C Tables 4.2.6.8 and 6.1.1.4'
Ni Ni 0.3393 1.1124 'International Tables Vol C Tables 4.2.6.8 and 6.1.1.4'

loop_
_geom_angle_atom_site_label_1
_geom_angle_atom_site_label_2
_geom_angle_atom_site_label_3
_geom_angle
_geom_angle_site_symmetry_1
_geom_angle_site_symmetry_3
P2 Ni1 P2 180.00(3) 2_566 .
P2 Ni1 P1 99.962(19) 2_566 2_566
P2 Ni1 P1 80.038(19) . 2_566
P2 Ni1 P1 80.038(19) 2_566 .
P2 Ni1 P1 99.961(19) . .
P1 Ni1 P1 180.0 2_566 .
C11 P1 C1 105.03(10) . .
C11 P1 C2 107.07(10) . .
C1 P1 C2 101.77(10) . .
C11 P1 Ni1 127.14(7) . .
C1 P1 Ni1 106.53(7) . .
C2 P1 Ni1 106.58(7) . .
C17 P2 C3 102.74(10) . .
C17 P2 C4 106.49(10) . .
C3 P2 C4 104.16(10) . .
C17 P2 Ni1 129.30(7) . .
C3 P2 Ni1 106.29(7) . .
C4 P2 Ni1 105.47(7) . .
C5 N1 C2 118.75(18) . .
C5 N1 C4 119.23(18) . 2_566
C2 N1 C4 113.25(18) . 2_566
C3 C1 P1 110.20(15) 2_566 .
C3 C1 H1A 109.6 2_566 .
P1 C1 H1A 109.6 . .
C3 C1 H1B 109.6 2_566 .
P1 C1 H1B 109.6 . .
H1A C1 H1B 108.1 . .
N1 C2 P1 111.69(14) . .
N1 C2 H2A 109.3 . .
P1 C2 H2A 109.3 . .
N1 C2 H2B 109.3 . .
P1 C2 H2B 109.3 . .
H2A C2 H2B 107.9 . .
C1 C3 P2 111.76(14) 2_566 .
C1 C3 H3A 109.3 2_566 .
P2 C3 H3A 109.3 . .
C1 C3 H3B 109.3 2_566 .
P2 C3 H3B 109.3 . .
H3A C3 H3B 107.9 . .
N1 C4 P2 112.18(14) 2_566 .
N1 C4 H4A 109.2 2_566 .
P2 C4 H4A 109.2 . .
N1 C4 H4B 109.2 2_566 .
P2 C4 H4B 109.2 . .
H4A C4 H4B 107.9 . .
C6 C5 C10 117.4(2) . .
C6 C5 N1 121.6(2) . .
C10 C5 N1 120.8(2) . .
C7 C6 C5 120.9(2) . .
C7 C6 H6 119.5 . .
C5 C6 H6 119.5 . .
C8 C7 C6 120.2(2) . .
C8 C7 H7 119.9 . .
C6 C7 H7 119.9 . .
C9 C8 C7 120.1(2) . .
C9 C8 Cl1 119.8(2) . .
C7 C8 Cl1 120.0(2) . .
C8 C9 C10 120.3(2) . .
C8 C9 H9 119.9 . .
C10 C9 H9 119.9 . .
C9 C10 C5 121.0(2) . .
C9 C10 H10 119.5 . .
C5 C10 H10 119.5 . .
C12 C11 C16 119.0(2) . .
C12 C11 P1 120.61(17) . .
C16 C11 P1 120.35(16) . .
C13 C12 C11 120.1(2) . .
C13 C12 H12 119.9 . .
C11 C12 H12 119.9 . .
C14 C13 C12 120.6(2) . .
C14 C13 H13 119.7 . .
C12 C13 H13 119.7 . .
C13 C14 C15 119.8(2) . .
C13 C14 H14 120.1 . .
C15 C14 H14 120.1 . .
C16 C15 C14 120.1(2) . .
C16 C15 H15 120.0 . .
C14 C15 H15 120.0 . .
C15 C16 C11 120.4(2) . .
C15 C16 H16 119.8 . .
C11 C16 H16 119.8 . .
C22 C17 C18 118.8(2) . .
C22 C17 P2 121.79(18) . .
C18 C17 P2 119.33(19) . .
C19 C18 C17 120.1(3) . .
C19 C18 H18 120.0 . .
C17 C18 H18 120.0 . .
C20 C19 C18 120.8(3) . .
C20 C19 H19 119.6 . .
C18 C19 H19 119.6 . .
C19 C20 C21 119.8(2) . .
C19 C20 H20 120.1 . .
C21 C20 H20 120.1 . .
C20 C21 C22 120.4(3) . .
C20 C21 H21 119.8 . .
C22 C21 H21 119.8 . .
C17 C22 C21 120.1(3) . .
C17 C22 H22 120.0 . .
C21 C22 H22 120.0 . .
F2 B1 F1 110.6(2) . .
F2 B1 F4 107.8(3) . .
F1 B1 F4 110.9(3) . .
F2 B1 F3 108.9(3) . .
F1 B1 F3 109.7(2) . .
F4 B1 F3 108.8(2) . .
N1S C1S C2S 178.5(3) . .
C1S C2S H2S1 109.5 . .
C1S C2S H2S2 109.5 . .
H2S1 C2S H2S2 109.5 . .
C1S C2S H2S3 109.5 . .
H2S1 C2S H2S3 109.5 . .
H2S2 C2S H2S3 109.5 . .

loop_
_geom_bond_atom_site_label_1
_geom_bond_atom_site_label_2
_geom_bond_distance
_geom_bond_site_symmetry_2
Ni1 P2 2.2140(5) 2_566
Ni1 P2 2.2141(5) .
Ni1 P1 2.2141(5) 2_566
Ni1 P1 2.2141(5) .
P1 C11 1.807(2) .
P1 C1 1.835(2) .
P1 C2 1.888(2) .
P2 C17 1.817(2) .
P2 C3 1.841(2) .
P2 C4 1.879(2) .
Cl1 C8 1.738(3) .
N1 C5 1.405(3) .
N1 C2 1.440(3) .
N1 C4 1.448(3) 2_566
C1 C3 1.530(3) 2_566
C1 H1A 0.9900 .
C1 H1B 0.9900 .
C2 H2A 0.9900 .
C2 H2B 0.9900 .
C3 C1 1.530(3) 2_566
C3 H3A 0.9900 .
C3 H3B 0.9900 .
C4 N1 1.448(3) 2_566
C4 H4A 0.9900 .
C4 H4B 0.9900 .
C5 C6 1.397(3) .
C5 C10 1.399(3) .
C6 C7 1.387(4) .
C6 H6 0.9500 .
C7 C8 1.374(4) .
C7 H7 0.9500 .
C8 C9 1.365(4) .
C9 C10 1.386(4) .
C9 H9 0.9500 .
C10 H10 0.9500 .
C11 C12 1.395(3) .
C11 C16 1.395(3) .
C12 C13 1.386(3) .
C12 H12 0.9500 .
C13 C14 1.375(4) .
C13 H13 0.9500 .
C14 C15 1.392(4) .
C14 H14 0.9500 .
C15 C16 1.384(3) .
C15 H15 0.9500 .
C16 H16 0.9500 .
C17 C22 1.385(4) .
C17 C18 1.397(3) .
C18 C19 1.384(4) .
C18 H18 0.9500 .
C19 C20 1.364(5) .
C19 H19 0.9500 .
C20 C21 1.379(5) .
C20 H20 0.9500 .
C21 C22 1.392(4) .
C21 H21 0.9500 .
C22 H22 0.9500 .
B1 F2 1.370(4) .
B1 F1 1.372(3) .
B1 F4 1.373(4) .
B1 F3 1.377(3) .
C1S N1S 1.130(4) .
C1S C2S 1.454(4) .
C2S H2S1 0.9800 .
C2S H2S2 0.9800 .
C2S H2S3 0.9800 .
